data_4030301
loop_
_publ_author_name
'Biegger, Philipp'
'Stolz, Sebastian'
'Intorp, Sebastian N.'
'Zhang, Yexiang'
'Engelhart, Jens U.'
'Rominger, Frank'
'Hardcastle, Kenneth I.'
'Lemmer, Uli'
'Qian, Xuhong'
'Hamburger, Manuel'
'Bunz, U. H. F.'

_publ_section_title
;
 Soluble Diazaiptycenes: Materials for Solution-Processed Organic
 Electronics.
;
_journal_issue 1
_journal_name_full 'The Journal of organic chemistry'
_journal_page_first 582
_journal_paper_doi 10.1021/jo502564w
_journal_volume 80
_journal_year 2014
_chemical_formula_sum 'C34 H48 N2 Si2'
_chemical_formula_weight 540.92
_chemical_name_systematic
; 
 ? 
;
_space_group_IT_number 2
_symmetry_cell_setting triclinic
_symmetry_space_group_name_Hall '-P 1'
_symmetry_space_group_name_H-M 'P -1'
_atom_sites_solution_hydrogens geom
_atom_sites_solution_primary direct
_atom_sites_solution_secondary difmap
_audit_creation_method SHELXL-97
_cell_angle_alpha 103.240(15)
_cell_angle_beta 98.052(15)
_cell_angle_gamma 93.741(15)
_cell_formula_units_Z 4
_cell_length_a 7.5797(17)
_cell_length_b 17.349(3)
_cell_length_c 26.474(4)
_cell_measurement_reflns_used 105
_cell_measurement_temperature 173(2)
_cell_measurement_theta_max 27.82
_cell_measurement_theta_min 9.60
_cell_volume 3338.2(11)
_computing_cell_refinement 'Bruker SMART'
_computing_data_collection 'Bruker SMART'
_computing_data_reduction 'Bruker SAINT'
_computing_molecular_graphics 'Bruker SHELXTL'
_computing_publication_material 'Bruker SHELXTL'
_computing_structure_refinement 'SHELXL-97 (Sheldrick, 1997)'
_computing_structure_solution 'SHELXS-97 (Sheldrick, 1990)'
_diffrn_ambient_temperature 173(2)
_diffrn_measured_fraction_theta_full 0.863
_diffrn_measured_fraction_theta_max 0.863
_diffrn_measurement_device_type 'CCD area detector'
_diffrn_measurement_method 'phi and omega scans'
_diffrn_radiation_monochromator graphite
_diffrn_radiation_source 'fine-focus sealed tube'
_diffrn_radiation_type CuK\a
_diffrn_radiation_wavelength 1.54178
_diffrn_reflns_av_R_equivalents 0.1843
_diffrn_reflns_av_sigmaI/netI 0.2365
_diffrn_reflns_limit_h_max 8
_diffrn_reflns_limit_h_min -8
_diffrn_reflns_limit_k_max 20
_diffrn_reflns_limit_k_min -19
_diffrn_reflns_limit_l_max 25
_diffrn_reflns_limit_l_min -30
_diffrn_reflns_number 17196
_diffrn_reflns_theta_full 65.81
_diffrn_reflns_theta_max 65.81
_diffrn_reflns_theta_min 9.04
_exptl_absorpt_coefficient_mu 1.123
_exptl_absorpt_correction_T_max 0.9460
_exptl_absorpt_correction_T_min 0.7365
_exptl_absorpt_correction_type multi-scan
_exptl_absorpt_process_details SADABS
_exptl_crystal_colour yellow
_exptl_crystal_density_diffrn 1.076
_exptl_crystal_density_method 'not measured'
_exptl_crystal_description needle
_exptl_crystal_F_000 1176
_exptl_crystal_size_max 0.29
_exptl_crystal_size_mid 0.18
_exptl_crystal_size_min 0.05
_refine_diff_density_max 0.277
_refine_diff_density_min -0.332
_refine_diff_density_rms 0.060
_refine_ls_extinction_method none
_refine_ls_goodness_of_fit_ref 1.008
_refine_ls_hydrogen_treatment constr
_refine_ls_matrix_type full
_refine_ls_number_parameters 685
_refine_ls_number_reflns 9967
_refine_ls_number_restraints 0
_refine_ls_restrained_S_all 1.008
_refine_ls_R_factor_all 0.2515
_refine_ls_R_factor_gt 0.0930
_refine_ls_shift/su_max 0.000
_refine_ls_shift/su_mean 0.000
_refine_ls_structure_factor_coef Fsqd
_refine_ls_weighting_details 'calc w=1/[\s^2^(Fo^2^)+(0.0340P)^2^+2.2000P] where P=(Fo^2^+2Fc^2^)/3'
_refine_ls_weighting_scheme calc
_refine_ls_wR_factor_gt 0.1620
_refine_ls_wR_factor_ref 0.2187
_reflns_number_gt 3254
_reflns_number_total 9967
_reflns_threshold_expression >2sigma(I)
_cod_data_source_file jo502564w_si_001.cif
_cod_data_source_block tipsphen
_cod_depositor_comments
;
The following automatic conversions were performed:

'_symmetry_cell_setting' value 'Triclinic' changed to 'triclinic'
according to
/home/saulius/struct/COD-crude-data--automatic-downloads/rss-feeds/ACS/lib/dictionaries/cif_core.dic
dictionary named 'cif_core.dic' version 2.4.2 from 2011-04-26.

Automatic conversion script
Id: cif_fix_values 2935 2014-11-11 08:27:57Z andrius 

 Adding full bibliography for 4030300--4030301.cif.
;
_cod_original_cell_volume 3338.3(11)
_cod_original_sg_symbol_H-M P-1
_cod_database_code 4030301

loop_
_symmetry_equiv_pos_as_xyz
'x, y, z'
'-x, -y, -z'

loop_
_atom_site_label
_atom_site_type_symbol
_atom_site_fract_x
_atom_site_fract_y
_atom_site_fract_z
_atom_site_U_iso_or_equiv
_atom_site_adp_type
_atom_site_occupancy
_atom_site_symmetry_multiplicity
_atom_site_calc_flag
_atom_site_refinement_flags
C1 C 0.7951(11) -0.0326(5) 0.0109(3) 0.056(2) Uani 1 1 d .
C2 C 0.7897(11) -0.1000(5) -0.0310(4) 0.065(3) Uani 1 1 d .
H2A H 0.8383 -0.1465 -0.0243 0.078 Uiso 1 1 calc R
C3 C 0.7164(12) -0.0996(5) -0.0805(4) 0.065(2) Uani 1 1 d .
H3A H 0.7155 -0.1451 -0.1085 0.078 Uiso 1 1 calc R
C4 C 0.6403(11) -0.0301(6) -0.0906(3) 0.068(3) Uani 1 1 d .
H4A H 0.5863 -0.0304 -0.1253 0.082 Uiso 1 1 calc R
C5 C 0.6441(10) 0.0353(5) -0.0518(3) 0.055(2) Uani 1 1 d .
H5A H 0.5983 0.0816 -0.0597 0.066 Uiso 1 1 calc R
C6 C 0.7155(11) 0.0365(5) 0.0008(3) 0.056(2) Uani 1 1 d .
C7 C 0.7914(11) 0.1008(5) 0.0881(3) 0.054(2) Uani 1 1 d .
C8 C 0.7975(11) 0.1690(5) 0.1305(3) 0.053(2) Uani 1 1 d .
C9 C 0.8767(10) 0.1681(5) 0.1795(3) 0.058(2) Uani 1 1 d .
H9A H 0.8800 0.2137 0.2076 0.069 Uiso 1 1 calc R
C10 C 0.9549(11) 0.0995(5) 0.1893(3) 0.060(2) Uani 1 1 d .
H10A H 1.0126 0.1009 0.2238 0.072 Uiso 1 1 calc R
C11 C 0.9495(10) 0.0326(5) 0.1509(3) 0.054(2) Uani 1 1 d .
C12 C 0.8692(11) 0.0304(5) 0.0977(3) 0.056(2) Uani 1 1 d .
C13 C 1.0320(11) -0.0376(5) 0.1614(3) 0.055(2) Uani 1 1 d .
C14 C 1.0971(11) -0.0949(5) 0.1689(3) 0.059(2) Uani 1 1 d .
C15 C 1.2426(13) -0.2395(5) 0.1112(3) 0.072(3) Uani 1 1 d .
H15A H 1.3485 -0.2109 0.1023 0.086 Uiso 1 1 calc R
C16 C 1.2949(13) -0.3244(6) 0.1120(4) 0.093(3) Uani 1 1 d .
H16A H 1.3114 -0.3524 0.0766 0.140 Uiso 1 1 calc R
H16B H 1.1996 -0.3540 0.1234 0.140 Uiso 1 1 calc R
H16C H 1.4068 -0.3205 0.1364 0.140 Uiso 1 1 calc R
C17 C 1.0918(13) -0.2406(6) 0.0685(4) 0.096(3) Uani 1 1 d .
H17A H 1.1192 -0.2711 0.0350 0.144 Uiso 1 1 calc R
H17B H 1.0747 -0.1859 0.0661 0.144 Uiso 1 1 calc R
H17C H 0.9820 -0.2654 0.0762 0.144 Uiso 1 1 calc R
C18 C 1.0697(12) -0.2351(5) 0.2133(4) 0.074(3) Uani 1 1 d .
H18A H 1.0502 -0.1935 0.2444 0.089 Uiso 1 1 calc R
C19 C 0.8848(12) -0.2677(6) 0.1842(4) 0.101(4) Uani 1 1 d .
H19A H 0.8195 -0.2932 0.2065 0.152 Uiso 1 1 calc R
H19B H 0.8942 -0.3070 0.1518 0.152 Uiso 1 1 calc R
H19C H 0.8203 -0.2242 0.1754 0.152 Uiso 1 1 calc R
C20 C 1.1566(12) -0.3024(6) 0.2368(4) 0.090(3) Uani 1 1 d .
H20A H 1.0716 -0.3255 0.2554 0.134 Uiso 1 1 calc R
H20B H 1.2661 -0.2793 0.2615 0.134 Uiso 1 1 calc R
H20C H 1.1858 -0.3440 0.2083 0.134 Uiso 1 1 calc R
C21 C 1.4354(11) -0.1423(5) 0.2205(3) 0.065(2) Uani 1 1 d .
H21A H 1.5025 -0.1887 0.2248 0.078 Uiso 1 1 calc R
C22 C 1.4122(13) -0.0963(6) 0.2750(3) 0.090(3) Uani 1 1 d .
H22A H 1.5301 -0.0775 0.2963 0.135 Uiso 1 1 calc R
H22B H 1.3460 -0.1312 0.2917 0.135 Uiso 1 1 calc R
H22C H 1.3453 -0.0507 0.2720 0.135 Uiso 1 1 calc R
C23 C 1.5477(11) -0.0911(6) 0.1946(4) 0.084(3) Uani 1 1 d .
H23A H 1.6637 -0.0726 0.2171 0.126 Uiso 1 1 calc R
H23B H 1.4849 -0.0452 0.1896 0.126 Uiso 1 1 calc R
H23C H 1.5668 -0.1228 0.1604 0.126 Uiso 1 1 calc R
C24 C 0.7083(12) 0.2368(5) 0.1207(3) 0.059(2) Uani 1 1 d .
C25 C 0.6336(11) 0.2924(5) 0.1126(3) 0.063(2) Uani 1 1 d .
C26 C 0.3619(11) 0.3344(5) 0.0309(3) 0.066(2) Uani 1 1 d .
H26A H 0.2494 0.3073 0.0372 0.080 Uiso 1 1 calc R
C27 C 0.4441(12) 0.2729(5) -0.0058(4) 0.081(3) Uani 1 1 d .
H27A H 0.3628 0.2547 -0.0393 0.122 Uiso 1 1 calc R
H27B H 0.4650 0.2276 0.0099 0.122 Uiso 1 1 calc R
H27C H 0.5583 0.2962 -0.0118 0.122 Uiso 1 1 calc R
C28 C 0.3052(13) 0.4036(6) 0.0063(4) 0.095(3) Uani 1 1 d .
H28A H 0.2287 0.3820 -0.0277 0.143 Uiso 1 1 calc R
H28B H 0.4121 0.4341 0.0013 0.143 Uiso 1 1 calc R
H28C H 0.2389 0.4385 0.0298 0.143 Uiso 1 1 calc R
C29 C 0.3685(11) 0.4010(5) 0.1510(3) 0.061(2) Uani 1 1 d .
H29A H 0.4503 0.4058 0.1849 0.073 Uiso 1 1 calc R
C30 C 0.2164(11) 0.3361(5) 0.1483(4) 0.079(3) Uani 1 1 d .
H30A H 0.1500 0.3529 0.1775 0.119 Uiso 1 1 calc R
H30B H 0.2673 0.2863 0.1508 0.119 Uiso 1 1 calc R
H30C H 0.1350 0.3276 0.1148 0.119 Uiso 1 1 calc R
C31 C 0.2924(12) 0.4821(5) 0.1546(4) 0.082(3) Uani 1 1 d .
H31A H 0.2251 0.4930 0.1840 0.122 Uiso 1 1 calc R
H31B H 0.2127 0.4807 0.1218 0.122 Uiso 1 1 calc R
H31C H 0.3911 0.5241 0.1602 0.122 Uiso 1 1 calc R
C32 C 0.6788(11) 0.4575(5) 0.1010(3) 0.064(2) Uani 1 1 d .
H32A H 0.6126 0.5023 0.0929 0.076 Uiso 1 1 calc R
C33 C 0.7861(12) 0.4877(5) 0.1556(3) 0.082(3) Uani 1 1 d .
H33A H 0.8730 0.5322 0.1558 0.122 Uiso 1 1 calc R
H33B H 0.8497 0.4447 0.1656 0.122 Uiso 1 1 calc R
H33C H 0.7051 0.5057 0.1807 0.122 Uiso 1 1 calc R
C34 C 0.8031(11) 0.4375(5) 0.0602(3) 0.077(3) Uani 1 1 d .
H34A H 0.8886 0.4839 0.0634 0.115 Uiso 1 1 calc R
H34B H 0.7322 0.4232 0.0249 0.115 Uiso 1 1 calc R
H34C H 0.8684 0.3926 0.0661 0.115 Uiso 1 1 calc R
C1B C 0.1916(10) 0.9574(5) 0.4912(3) 0.052(2) Uani 1 1 d .
C2B C 0.2373(11) 0.9366(5) 0.5394(3) 0.059(2) Uani 1 1 d .
H2BA H 0.1908 0.8866 0.5435 0.070 Uiso 1 1 calc R
C3B C 0.3478(11) 0.9875(5) 0.5803(3) 0.060(2) Uani 1 1 d .
H3BA H 0.3774 0.9723 0.6125 0.072 Uiso 1 1 calc R
C4B C 0.4184(10) 1.0622(5) 0.5755(3) 0.060(2) Uani 1 1 d .
H4BA H 0.4943 1.0968 0.6046 0.072 Uiso 1 1 calc R
C5B C 0.3789(10) 1.0855(5) 0.5294(3) 0.055(2) Uani 1 1 d .
H5BA H 0.4257 1.1362 0.5266 0.066 Uiso 1 1 calc R
C6B C 0.2659(10) 1.0324(5) 0.4857(3) 0.054(2) Uani 1 1 d .
C7B C 0.1229(10) 1.0027(4) 0.3999(3) 0.050(2) Uani 1 1 d .
C8B C 0.0821(10) 1.0242(4) 0.3506(3) 0.052(2) Uani 1 1 d .
C9B C -0.0308(10) 0.9710(5) 0.3099(3) 0.058(2) Uani 1 1 d .
H9BA H -0.0588 0.9839 0.2769 0.069 Uiso 1 1 calc R
C10B C -0.1045(10) 0.8983(5) 0.3168(3) 0.054(2) Uani 1 1 d .
H10B H -0.1832 0.8639 0.2884 0.065 Uiso 1 1 calc R
C11B C -0.0682(10) 0.8755(5) 0.3620(3) 0.053(2) Uani 1 1 d .
C12B C 0.0472(10) 0.9279(4) 0.4062(3) 0.049(2) Uani 1 1 d .
C13B C -0.1479(10) 0.8016(5) 0.3686(3) 0.055(2) Uani 1 1 d .
C14B C -0.2134(10) 0.7402(5) 0.3769(3) 0.061(2) Uani 1 1 d .
C15B C -0.1153(11) 0.6508(5) 0.4560(4) 0.075(3) Uani 1 1 d .
H15B H 0.0011 0.6489 0.4422 0.090 Uiso 1 1 calc R
C16B C -0.1382(13) 0.5752(6) 0.4756(4) 0.112(4) Uani 1 1 d .
H16D H -0.0421 0.5767 0.5049 0.168 Uiso 1 1 calc R
H16E H -0.1329 0.5287 0.4470 0.168 Uiso 1 1 calc R
H16F H -0.2544 0.5716 0.4876 0.168 Uiso 1 1 calc R
C17B C -0.0924(12) 0.7267(6) 0.4998(4) 0.093(3) Uani 1 1 d .
H17D H 0.0016 0.7225 0.5282 0.139 Uiso 1 1 calc R
H17E H -0.2054 0.7341 0.5134 0.139 Uiso 1 1 calc R
H17F H -0.0586 0.7723 0.4859 0.139 Uiso 1 1 calc R
C18B C -0.5139(10) 0.6671(5) 0.4202(3) 0.057(2) Uani 1 1 d .
H18B H -0.4870 0.7039 0.4560 0.069 Uiso 1 1 calc R
C19B C -0.6090(11) 0.5928(5) 0.4272(4) 0.089(3) Uani 1 1 d .
H19D H -0.7233 0.6048 0.4390 0.133 Uiso 1 1 calc R
H19E H -0.5346 0.5724 0.4536 0.133 Uiso 1 1 calc R
H19F H -0.6314 0.5527 0.3937 0.133 Uiso 1 1 calc R
C20B C -0.6401(11) 0.7108(5) 0.3858(4) 0.080(3) Uani 1 1 d .
H20D H -0.7529 0.7171 0.3997 0.121 Uiso 1 1 calc R
H20E H -0.6647 0.6792 0.3494 0.121 Uiso 1 1 calc R
H20F H -0.5811 0.7633 0.3870 0.121 Uiso 1 1 calc R
C21B C -0.3045(12) 0.5628(5) 0.3420(3) 0.066(2) Uani 1 1 d .
H21B H -0.3503 0.5153 0.3535 0.080 Uiso 1 1 calc R
C22B C -0.1174(13) 0.5487(6) 0.3258(4) 0.100(4) Uani 1 1 d .
H22D H -0.1286 0.5010 0.2969 0.150 Uiso 1 1 calc R
H22E H -0.0349 0.5415 0.3559 0.150 Uiso 1 1 calc R
H22F H -0.0711 0.5949 0.3143 0.150 Uiso 1 1 calc R
C23B C -0.4310(13) 0.5701(5) 0.2931(4) 0.091(3) Uani 1 1 d .
H23D H -0.4354 0.5217 0.2651 0.136 Uiso 1 1 calc R
H23E H -0.3870 0.6162 0.2812 0.136 Uiso 1 1 calc R
H23F H -0.5514 0.5770 0.3018 0.136 Uiso 1 1 calc R
C24B C 0.1685(10) 1.0959(5) 0.3435(3) 0.055(2) Uani 1 1 d .
C25B C 0.2424(10) 1.1559(5) 0.3366(3) 0.060(2) Uani 1 1 d .
C26B C 0.4949(12) 1.2917(5) 0.4020(4) 0.075(3) Uani 1 1 d .
H26B H 0.4018 1.3187 0.4207 0.090 Uiso 1 1 calc R
C27B C 0.5608(12) 1.2344(6) 0.4322(3) 0.084(3) Uani 1 1 d .
H27D H 0.6156 1.2634 0.4678 0.125 Uiso 1 1 calc R
H27E H 0.6501 1.2048 0.4147 0.125 Uiso 1 1 calc R
H27F H 0.4603 1.1972 0.4340 0.125 Uiso 1 1 calc R
C28B C 0.6467(13) 1.3577(5) 0.4051(4) 0.097(4) Uani 1 1 d .
H28D H 0.6992 1.3805 0.4419 0.146 Uiso 1 1 calc R
H28E H 0.5977 1.3995 0.3896 0.146 Uiso 1 1 calc R
H28F H 0.7394 1.3348 0.3856 0.146 Uiso 1 1 calc R
C29B C 0.5384(12) 1.2087(5) 0.2859(4) 0.071(3) Uani 1 1 d .
H29B H 0.6178 1.2559 0.2839 0.085 Uiso 1 1 calc R
C30B C 0.6616(13) 1.1476(6) 0.3040(4) 0.101(4) Uani 1 1 d .
H30D H 0.7406 1.1309 0.2781 0.152 Uiso 1 1 calc R
H30E H 0.5871 1.1011 0.3070 0.152 Uiso 1 1 calc R
H30F H 0.7341 1.1728 0.3382 0.152 Uiso 1 1 calc R
C31B C 0.4437(13) 1.1701(6) 0.2310(4) 0.107(4) Uani 1 1 d .
H31D H 0.5322 1.1528 0.2083 0.160 Uiso 1 1 calc R
H31E H 0.3739 1.2086 0.2173 0.160 Uiso 1 1 calc R
H31F H 0.3633 1.1240 0.2318 0.160 Uiso 1 1 calc R
C32B C 0.2198(13) 1.3093(5) 0.3057(4) 0.080(3) Uani 1 1 d .
H32B H 0.1610 1.2771 0.2703 0.096 Uiso 1 1 calc R
C33B C 0.0729(14) 1.3301(7) 0.3364(6) 0.140(5) Uani 1 1 d .
H33D H -0.0044 1.3634 0.3197 0.210 Uiso 1 1 calc R
H33E H 0.1238 1.3594 0.3723 0.210 Uiso 1 1 calc R
H33F H 0.0024 1.2813 0.3374 0.210 Uiso 1 1 calc R
C34B C 0.3193(14) 1.3836(5) 0.2962(4) 0.106(4) Uani 1 1 d .
H34D H 0.2322 1.4158 0.2821 0.159 Uiso 1 1 calc R
H34E H 0.4007 1.3672 0.2709 0.159 Uiso 1 1 calc R
H34F H 0.3882 1.4151 0.3294 0.159 Uiso 1 1 calc R
N1 N 0.8667(8) -0.0356(4) 0.0596(3) 0.0545(18) Uani 1 1 d .
N2 N 0.7205(8) 0.1024(4) 0.0387(3) 0.0547(18) Uani 1 1 d .
N1B N 0.0849(8) 0.9060(3) 0.4512(3) 0.0516(17) Uani 1 1 d .
N2B N 0.2309(8) 1.0546(4) 0.4403(3) 0.0522(17) Uani 1 1 d .
Si1 Si 1.2123(3) -0.18284(14) 0.17764(10) 0.0596(7) Uani 1 1 d .
Si2 Si 0.5063(3) 0.37330(13) 0.09758(10) 0.0585(7) Uani 1 1 d .
Si1B Si -0.2904(3) 0.65300(14) 0.39795(10) 0.0602(7) Uani 1 1 d .
Si2B Si 0.3803(3) 1.24482(14) 0.33286(10) 0.0594(7) Uani 1 1 d .

loop_
_atom_site_aniso_label
_atom_site_aniso_U_11
_atom_site_aniso_U_22
_atom_site_aniso_U_33
_atom_site_aniso_U_23
_atom_site_aniso_U_13
_atom_site_aniso_U_12
C1 0.069(6) 0.050(5) 0.050(6) 0.015(4) 0.009(5) -0.001(4)
C2 0.074(6) 0.051(6) 0.067(7) 0.018(4) 0.003(6) -0.006(5)
C3 0.082(7) 0.044(5) 0.064(7) 0.006(4) 0.009(6) 0.004(5)
C4 0.065(6) 0.079(7) 0.056(6) 0.010(5) 0.007(5) -0.006(5)
C5 0.063(6) 0.064(6) 0.043(6) 0.024(4) 0.005(5) 0.007(4)
C6 0.062(6) 0.055(6) 0.050(6) 0.016(4) 0.010(5) -0.008(4)
C7 0.063(6) 0.060(6) 0.046(6) 0.027(4) 0.009(5) 0.002(4)
C8 0.059(5) 0.048(5) 0.053(6) 0.019(4) 0.003(5) -0.001(4)
C9 0.071(6) 0.054(5) 0.045(6) 0.007(4) 0.007(5) 0.006(4)
C10 0.075(6) 0.049(5) 0.056(6) 0.012(4) 0.013(5) 0.001(5)
C11 0.055(5) 0.050(5) 0.059(6) 0.022(4) 0.003(5) 0.004(4)
C12 0.061(6) 0.053(5) 0.052(6) 0.017(4) 0.002(5) -0.008(4)
C13 0.058(5) 0.064(6) 0.039(5) 0.009(4) 0.004(4) -0.005(5)
C14 0.063(6) 0.056(6) 0.059(6) 0.020(4) -0.002(5) 0.021(5)
C15 0.094(7) 0.065(6) 0.049(6) 0.007(4) -0.005(6) 0.013(5)
C16 0.130(9) 0.089(8) 0.075(7) 0.032(6) 0.034(7) 0.034(7)
C17 0.097(8) 0.095(8) 0.074(8) -0.007(6) -0.019(7) 0.018(6)
C18 0.076(7) 0.061(6) 0.088(8) 0.022(5) 0.014(6) 0.014(5)
C19 0.071(7) 0.086(8) 0.157(11) 0.044(7) 0.026(7) 0.021(6)
C20 0.095(7) 0.078(7) 0.110(9) 0.037(6) 0.035(7) 0.026(6)
C21 0.055(5) 0.070(6) 0.064(6) 0.014(4) -0.007(5) 0.005(4)
C22 0.088(7) 0.112(9) 0.064(7) 0.012(6) 0.003(6) 0.011(6)
C23 0.071(6) 0.098(8) 0.086(8) 0.033(6) 0.004(6) 0.005(6)
C24 0.078(6) 0.052(6) 0.042(5) 0.011(4) 0.003(5) -0.010(5)
C25 0.069(6) 0.042(5) 0.082(7) 0.020(4) 0.014(5) 0.013(4)
C26 0.062(6) 0.074(7) 0.057(6) 0.011(5) -0.007(5) 0.017(5)
C27 0.078(7) 0.078(7) 0.081(7) 0.017(5) 0.002(6) -0.004(5)
C28 0.103(8) 0.087(8) 0.091(8) 0.037(6) -0.022(7) 0.003(6)
C29 0.068(6) 0.058(6) 0.064(6) 0.023(4) 0.019(5) 0.014(4)
C30 0.085(7) 0.060(6) 0.100(8) 0.030(5) 0.024(6) 0.014(5)
C31 0.089(7) 0.068(7) 0.089(8) 0.015(5) 0.021(6) 0.017(5)
C32 0.079(6) 0.059(6) 0.062(6) 0.027(4) 0.023(5) 0.002(5)
C33 0.093(7) 0.068(6) 0.074(7) 0.006(5) 0.007(6) -0.005(5)
C34 0.076(6) 0.090(7) 0.075(7) 0.040(5) 0.013(6) 0.003(5)
C1B 0.058(5) 0.057(5) 0.046(6) 0.019(4) 0.016(5) 0.009(4)
C2B 0.061(5) 0.055(6) 0.066(7) 0.024(4) 0.016(5) 0.009(4)
C3B 0.069(6) 0.062(6) 0.053(6) 0.021(4) 0.010(5) 0.012(5)
C4B 0.057(5) 0.066(6) 0.052(6) 0.010(4) 0.003(5) 0.001(4)
C5B 0.054(5) 0.050(5) 0.060(6) 0.012(4) 0.008(5) -0.002(4)
C6B 0.054(5) 0.066(6) 0.046(6) 0.019(4) 0.009(5) 0.007(4)
C7B 0.047(5) 0.048(5) 0.058(6) 0.016(4) 0.012(5) 0.005(4)
C8B 0.056(5) 0.049(5) 0.052(6) 0.017(4) 0.007(5) 0.000(4)
C9B 0.058(5) 0.053(5) 0.068(6) 0.024(4) 0.013(5) 0.013(4)
C10B 0.050(5) 0.058(5) 0.051(6) 0.011(4) 0.006(5) 0.001(4)
C11B 0.051(5) 0.053(5) 0.055(6) 0.014(4) 0.007(5) -0.002(4)
C12B 0.047(5) 0.057(5) 0.042(5) 0.013(4) 0.005(4) 0.002(4)
C13B 0.046(5) 0.055(5) 0.062(6) 0.016(4) -0.001(4) 0.000(4)
C14B 0.047(5) 0.062(6) 0.071(7) 0.014(4) 0.005(5) -0.006(4)
C15B 0.054(5) 0.073(7) 0.096(8) 0.037(5) -0.017(6) -0.003(5)
C16B 0.102(8) 0.098(9) 0.125(10) 0.052(7) -0.051(7) -0.006(7)
C17B 0.083(7) 0.087(8) 0.096(8) 0.020(6) -0.011(6) -0.016(6)
C18B 0.050(5) 0.061(6) 0.064(6) 0.016(4) 0.018(5) 0.007(4)
C19B 0.066(6) 0.097(8) 0.118(9) 0.045(6) 0.034(6) 0.005(6)
C20B 0.063(6) 0.068(6) 0.116(9) 0.031(6) 0.009(6) 0.023(5)
C21B 0.081(7) 0.054(6) 0.060(6) 0.008(4) 0.013(6) -0.001(5)
C22B 0.093(8) 0.082(8) 0.125(10) 0.004(6) 0.041(7) 0.037(6)
C23B 0.110(8) 0.068(7) 0.087(8) 0.003(5) 0.018(7) -0.002(6)
C24B 0.054(5) 0.061(6) 0.043(5) 0.009(4) -0.002(4) -0.002(4)
C25B 0.057(5) 0.067(6) 0.055(6) 0.022(4) -0.005(5) 0.000(5)
C26B 0.072(6) 0.071(7) 0.075(7) 0.017(5) 0.001(6) -0.012(5)
C27B 0.088(7) 0.095(8) 0.062(7) 0.025(5) -0.007(6) -0.017(6)
C28B 0.110(8) 0.083(7) 0.090(8) 0.040(6) -0.026(7) -0.024(6)
C29B 0.080(7) 0.075(7) 0.062(6) 0.020(5) 0.025(6) -0.005(5)
C30B 0.082(7) 0.104(9) 0.115(10) 0.024(7) 0.008(7) 0.016(7)
C31B 0.104(9) 0.136(10) 0.070(8) 0.019(7) 0.004(7) -0.018(7)
C32B 0.079(7) 0.052(6) 0.109(9) 0.039(5) -0.007(6) -0.001(5)
C33B 0.077(8) 0.123(11) 0.261(17) 0.088(11) 0.073(9) 0.055(7)
C34B 0.114(9) 0.066(7) 0.141(10) 0.042(6) 0.003(8) 0.009(6)
N1 0.063(5) 0.049(4) 0.056(5) 0.023(3) 0.008(4) -0.002(3)
N2 0.055(4) 0.051(4) 0.061(5) 0.019(3) 0.012(4) 0.001(3)
N1B 0.052(4) 0.050(4) 0.049(5) 0.007(3) 0.006(4) 0.002(3)
N2B 0.046(4) 0.048(4) 0.061(5) 0.013(3) 0.005(4) 0.002(3)
Si1 0.0642(16) 0.0552(15) 0.0599(17) 0.0161(11) 0.0052(14) 0.0118(12)
Si2 0.0578(15) 0.0522(15) 0.0654(18) 0.0192(11) 0.0004(14) 0.0069(12)
Si1B 0.0546(14) 0.0521(15) 0.0730(19) 0.0159(12) 0.0091(14) -0.0020(12)
Si2B 0.0569(15) 0.0619(16) 0.0602(17) 0.0237(12) 0.0024(14) -0.0048(12)

loop_
_atom_type_symbol
_atom_type_description
_atom_type_scat_dispersion_real
_atom_type_scat_dispersion_imag
_atom_type_scat_source
C C 0.0181 0.0091 'International Tables Vol C Tables 4.2.6.8 and 6.1.1.4'
H H 0.0000 0.0000 'International Tables Vol C Tables 4.2.6.8 and 6.1.1.4'
N N 0.0311 0.0180 'International Tables Vol C Tables 4.2.6.8 and 6.1.1.4'
Si Si 0.2541 0.3302 'International Tables Vol C Tables 4.2.6.8 and 6.1.1.4'

loop_
_geom_angle_atom_site_label_1
_geom_angle_atom_site_label_2
_geom_angle_atom_site_label_3
_geom_angle
N1 C1 C2 119.3(8)
N1 C1 C6 121.5(8)
C2 C1 C6 119.1(8)
C3 C2 C1 121.0(9)
C3 C2 H2A 119.5
C1 C2 H2A 119.5
C2 C3 C4 119.7(8)
C2 C3 H3A 120.1
C4 C3 H3A 120.1
C5 C4 C3 120.9(9)
C5 C4 H4A 119.5
C3 C4 H4A 119.5
C4 C5 C6 121.0(9)
C4 C5 H5A 119.5
C6 C5 H5A 119.5
N2 C6 C5 120.1(8)
N2 C6 C1 121.6(8)
C5 C6 C1 118.1(8)
N2 C7 C8 120.6(8)
N2 C7 C12 119.7(8)
C8 C7 C12 119.6(8)
C9 C8 C7 120.2(8)
C9 C8 C24 121.0(8)
C7 C8 C24 118.7(8)
C8 C9 C10 120.6(8)
C8 C9 H9A 119.7
C10 C9 H9A 119.7
C11 C10 C9 121.8(8)
C11 C10 H10A 119.1
C9 C10 H10A 119.1
C10 C11 C12 120.1(8)
C10 C11 C13 121.3(8)
C12 C11 C13 118.6(7)
N1 C12 C11 119.9(8)
N1 C12 C7 122.4(8)
C11 C12 C7 117.7(8)
C14 C13 C11 178.7(9)
C13 C14 Si1 175.6(8)
C17 C15 C16 112.2(7)
C17 C15 Si1 114.9(7)
C16 C15 Si1 111.5(6)
C17 C15 H15A 105.8
C16 C15 H15A 105.8
Si1 C15 H15A 105.8
C15 C16 H16A 109.5
C15 C16 H16B 109.5
H16A C16 H16B 109.5
C15 C16 H16C 109.5
H16A C16 H16C 109.5
H16B C16 H16C 109.5
C15 C17 H17A 109.5
C15 C17 H17B 109.5
H17A C17 H17B 109.5
C15 C17 H17C 109.5
H17A C17 H17C 109.5
H17B C17 H17C 109.5
C19 C18 C20 108.5(7)
C19 C18 Si1 115.7(7)
C20 C18 Si1 115.9(6)
C19 C18 H18A 105.2
C20 C18 H18A 105.2
Si1 C18 H18A 105.2
C18 C19 H19A 109.5
C18 C19 H19B 109.5
H19A C19 H19B 109.5
C18 C19 H19C 109.5
H19A C19 H19C 109.5
H19B C19 H19C 109.5
C18 C20 H20A 109.5
C18 C20 H20B 109.5
H20A C20 H20B 109.5
C18 C20 H20C 109.5
H20A C20 H20C 109.5
H20B C20 H20C 109.5
C22 C21 C23 110.8(7)
C22 C21 Si1 111.7(6)
C23 C21 Si1 111.4(6)
C22 C21 H21A 107.5
C23 C21 H21A 107.5
Si1 C21 H21A 107.5
C21 C22 H22A 109.5
C21 C22 H22B 109.5
H22A C22 H22B 109.5
C21 C22 H22C 109.5
H22A C22 H22C 109.5
H22B C22 H22C 109.5
C21 C23 H23A 109.5
C21 C23 H23B 109.5
H23A C23 H23B 109.5
C21 C23 H23C 109.5
H23A C23 H23C 109.5
H23B C23 H23C 109.5
C25 C24 C8 179.6(9)
C24 C25 Si2 176.2(8)
C27 C26 C28 112.5(8)
C27 C26 Si2 113.3(6)
C28 C26 Si2 111.1(6)
C27 C26 H26A 106.4
C28 C26 H26A 106.4
Si2 C26 H26A 106.4
C26 C27 H27A 109.5
C26 C27 H27B 109.5
H27A C27 H27B 109.5
C26 C27 H27C 109.5
H27A C27 H27C 109.5
H27B C27 H27C 109.5
C26 C28 H28A 109.5
C26 C28 H28B 109.5
H28A C28 H28B 109.5
C26 C28 H28C 109.5
H28A C28 H28C 109.5
H28B C28 H28C 109.5
C30 C29 C31 109.8(7)
C30 C29 Si2 112.7(6)
C31 C29 Si2 114.4(6)
C30 C29 H29A 106.4
C31 C29 H29A 106.4
Si2 C29 H29A 106.4
C29 C30 H30A 109.5
C29 C30 H30B 109.5
H30A C30 H30B 109.5
C29 C30 H30C 109.5
H30A C30 H30C 109.5
H30B C30 H30C 109.5
C29 C31 H31A 109.5
C29 C31 H31B 109.5
H31A C31 H31B 109.5
C29 C31 H31C 109.5
H31A C31 H31C 109.5
H31B C31 H31C 109.5
C33 C32 C34 110.6(8)
C33 C32 Si2 112.1(6)
C34 C32 Si2 113.1(6)
C33 C32 H32A 106.9
C34 C32 H32A 106.9
Si2 C32 H32A 106.9
C32 C33 H33A 109.5
C32 C33 H33B 109.5
H33A C33 H33B 109.5
C32 C33 H33C 109.5
H33A C33 H33C 109.5
H33B C33 H33C 109.5
C32 C34 H34A 109.5
C32 C34 H34B 109.5
H34A C34 H34B 109.5
C32 C34 H34C 109.5
H34A C34 H34C 109.5
H34B C34 H34C 109.5
N1B C1B C2B 119.7(7)
N1B C1B C6B 121.6(7)
C2B C1B C6B 118.6(7)
C3B C2B C1B 120.8(8)
C3B C2B H2BA 119.6
C1B C2B H2BA 119.6
C2B C3B C4B 120.9(8)
C2B C3B H3BA 119.5
C4B C3B H3BA 119.5
C5B C4B C3B 120.8(8)
C5B C4B H4BA 119.6
C3B C4B H4BA 119.6
C4B C5B C6B 119.1(7)
C4B C5B H5BA 120.5
C6B C5B H5BA 120.5
N2B C6B C1B 121.4(7)
N2B C6B C5B 118.9(7)
C1B C6B C5B 119.7(8)
N2B C7B C8B 118.9(7)
N2B C7B C12B 121.0(7)
C8B C7B C12B 120.1(7)
C9B C8B C24B 122.0(7)
C9B C8B C7B 118.2(7)
C24B C8B C7B 119.6(7)
C8B C9B C10B 121.0(8)
C8B C9B H9BA 119.5
C10B C9B H9BA 119.5
C11B C10B C9B 122.8(8)
C11B C10B H10B 118.6
C9B C10B H10B 118.6
C10B C11B C13B 121.9(7)
C10B C11B C12B 119.4(7)
C13B C11B C12B 118.6(7)
N1B C12B C7B 121.4(7)
N1B C12B C11B 120.1(7)
C7B C12B C11B 118.5(7)
C14B C13B C11B 176.8(9)
C13B C14B Si1B 172.1(7)
C17B C15B C16B 113.3(9)
C17B C15B Si1B 113.3(7)
C16B C15B Si1B 113.2(6)
C17B C15B H15B 105.4
C16B C15B H15B 105.4
Si1B C15B H15B 105.4
C15B C16B H16D 109.5
C15B C16B H16E 109.5
H16D C16B H16E 109.5
C15B C16B H16F 109.5
H16D C16B H16F 109.5
H16E C16B H16F 109.5
C15B C17B H17D 109.5
C15B C17B H17E 109.5
H17D C17B H17E 109.5
C15B C17B H17F 109.5
H17D C17B H17F 109.5
H17E C17B H17F 109.5
C19B C18B C20B 111.6(7)
C19B C18B Si1B 114.1(6)
C20B C18B Si1B 113.5(6)
C19B C18B H18B 105.6
C20B C18B H18B 105.6
Si1B C18B H18B 105.6
C18B C19B H19D 109.5
C18B C19B H19E 109.5
H19D C19B H19E 109.5
C18B C19B H19F 109.5
H19D C19B H19F 109.5
H19E C19B H19F 109.5
C18B C20B H20D 109.5
C18B C20B H20E 109.5
H20D C20B H20E 109.5
C18B C20B H20F 109.5
H20D C20B H20F 109.5
H20E C20B H20F 109.5
C23B C21B C22B 107.6(8)
C23B C21B Si1B 112.1(6)
C22B C21B Si1B 111.3(6)
C23B C21B H21B 108.6
C22B C21B H21B 108.6
Si1B C21B H21B 108.6
C21B C22B H22D 109.5
C21B C22B H22E 109.5
H22D C22B H22E 109.5
C21B C22B H22F 109.5
H22D C22B H22F 109.5
H22E C22B H22F 109.5
C21B C23B H23D 109.5
C21B C23B H23E 109.5
H23D C23B H23E 109.5
C21B C23B H23F 109.5
H23D C23B H23F 109.5
H23E C23B H23F 109.5
C25B C24B C8B 178.8(9)
C24B C25B Si2B 172.0(8)
C27B C26B C28B 110.0(8)
C27B C26B Si2B 114.6(7)
C28B C26B Si2B 113.4(6)
C27B C26B H26B 106.0
C28B C26B H26B 106.0
Si2B C26B H26B 106.0
C26B C27B H27D 109.5
C26B C27B H27E 109.5
H27D C27B H27E 109.5
C26B C27B H27F 109.5
H27D C27B H27F 109.5
H27E C27B H27F 109.5
C26B C28B H28D 109.5
C26B C28B H28E 109.5
H28D C28B H28E 109.5
C26B C28B H28F 109.5
H28D C28B H28F 109.5
H28E C28B H28F 109.5
C31B C29B C30B 107.5(8)
C31B C29B Si2B 113.0(7)
C30B C29B Si2B 113.1(6)
C31B C29B H29B 107.7
C30B C29B H29B 107.7
Si2B C29B H29B 107.7
C29B C30B H30D 109.5
C29B C30B H30E 109.5
H30D C30B H30E 109.5
C29B C30B H30F 109.5
H30D C30B H30F 109.5
H30E C30B H30F 109.5
C29B C31B H31D 109.5
C29B C31B H31E 109.5
H31D C31B H31E 109.5
C29B C31B H31F 109.5
H31D C31B H31F 109.5
H31E C31B H31F 109.5
C33B C32B C34B 111.8(9)
C33B C32B Si2B 114.6(7)
C34B C32B Si2B 111.5(7)
C33B C32B H32B 106.1
C34B C32B H32B 106.1
Si2B C32B H32B 106.1
C32B C33B H33D 109.5
C32B C33B H33E 109.5
H33D C33B H33E 109.5
C32B C33B H33F 109.5
H33D C33B H33F 109.5
H33E C33B H33F 109.5
C32B C34B H34D 109.5
C32B C34B H34E 109.5
H34D C34B H34E 109.5
C32B C34B H34F 109.5
H34D C34B H34F 109.5
H34E C34B H34F 109.5
C12 N1 C1 116.7(7)
C6 N2 C7 117.9(7)
C12B N1B C1B 117.6(7)
C6B N2B C7B 117.1(7)
C14 Si1 C18 105.2(4)
C14 Si1 C15 107.2(4)
C18 Si1 C15 116.2(4)
C14 Si1 C21 105.9(4)
C18 Si1 C21 110.3(4)
C15 Si1 C21 111.3(4)
C25 Si2 C29 106.4(4)
C25 Si2 C32 105.4(4)
C29 Si2 C32 110.2(4)
C25 Si2 C26 108.0(4)
C29 Si2 C26 111.9(4)
C32 Si2 C26 114.5(4)
C14B Si1B C21B 109.0(4)
C14B Si1B C18B 109.5(4)
C21B Si1B C18B 111.5(4)
C14B Si1B C15B 103.9(4)
C21B Si1B C15B 112.9(4)
C18B Si1B C15B 109.8(4)
C25B Si2B C29B 106.0(4)
C25B Si2B C26B 106.1(4)
C29B Si2B C26B 113.9(4)
C25B Si2B C32B 105.8(4)
C29B Si2B C32B 111.2(5)
C26B Si2B C32B 113.2(5)

loop_
_geom_bond_atom_site_label_1
_geom_bond_atom_site_label_2
_geom_bond_distance
C1 N1 1.340(9)
C1 C2 1.409(10)
C1 C6 1.438(10)
C2 C3 1.354(10)
C2 H2A 0.9500
C3 C4 1.432(11)
C3 H3A 0.9500
C4 C5 1.341(10)
C4 H4A 0.9500
C5 C6 1.418(10)
C5 H5A 0.9500
C6 N2 1.332(9)
C7 N2 1.350(9)
C7 C8 1.426(10)
C7 C12 1.449(10)
C8 C9 1.355(10)
C8 C24 1.450(11)
C9 C10 1.422(10)
C9 H9A 0.9500
C10 C11 1.351(10)
C10 H10A 0.9500
C11 C12 1.443(10)
C11 C13 1.470(11)
C12 N1 1.340(9)
C13 C14 1.182(10)
C14 Si1 1.849(9)
C15 C17 1.487(10)
C15 C16 1.556(11)
C15 Si1 1.860(8)
C15 H15A 1.0000
C16 H16A 0.9800
C16 H16B 0.9800
C16 H16C 0.9800
C17 H17A 0.9800
C17 H17B 0.9800
C17 H17C 0.9800
C18 C19 1.507(11)
C18 C20 1.582(10)
C18 Si1 1.852(9)
C18 H18A 1.0000
C19 H19A 0.9800
C19 H19B 0.9800
C19 H19C 0.9800
C20 H20A 0.9800
C20 H20B 0.9800
C20 H20C 0.9800
C21 C22 1.520(10)
C21 C23 1.525(10)
C21 Si1 1.893(8)
C21 H21A 1.0000
C22 H22A 0.9800
C22 H22B 0.9800
C22 H22C 0.9800
C23 H23A 0.9800
C23 H23B 0.9800
C23 H23C 0.9800
C24 C25 1.195(10)
C25 Si2 1.841(9)
C26 C27 1.501(11)
C26 C28 1.547(10)
C26 Si2 1.894(8)
C26 H26A 1.0000
C27 H27A 0.9800
C27 H27B 0.9800
C27 H27C 0.9800
C28 H28A 0.9800
C28 H28B 0.9800
C28 H28C 0.9800
C29 C30 1.541(10)
C29 C31 1.543(10)
C29 Si2 1.868(8)
C29 H29A 1.0000
C30 H30A 0.9800
C30 H30B 0.9800
C30 H30C 0.9800
C31 H31A 0.9800
C31 H31B 0.9800
C31 H31C 0.9800
C32 C33 1.515(10)
C32 C34 1.527(10)
C32 Si2 1.873(7)
C32 H32A 1.0000
C33 H33A 0.9800
C33 H33B 0.9800
C33 H33C 0.9800
C34 H34A 0.9800
C34 H34B 0.9800
C34 H34C 0.9800
C1B N1B 1.344(9)
C1B C2B 1.407(10)
C1B C6B 1.429(10)
C2B C3B 1.366(10)
C2B H2BA 0.9500
C3B C4B 1.409(10)
C3B H3BA 0.9500
C4B C5B 1.373(10)
C4B H4BA 0.9500
C5B C6B 1.434(10)
C5B H5BA 0.9500
C6B N2B 1.340(9)
C7B N2B 1.359(9)
C7B C8B 1.436(10)
C7B C12B 1.439(10)
C8B C9B 1.388(10)
C8B C24B 1.431(10)
C9B C10B 1.407(10)
C9B H9BA 0.9500
C10B C11B 1.342(10)
C10B H10B 0.9500
C11B C13B 1.439(10)
C11B C12B 1.444(10)
C12B N1B 1.330(9)
C13B C14B 1.225(10)
C14B Si1B 1.816(8)
C15B C17B 1.523(11)
C15B C16B 1.525(11)
C15B Si1B 1.894(9)
C15B H15B 1.0000
C16B H16D 0.9800
C16B H16E 0.9800
C16B H16F 0.9800
C17B H17D 0.9800
C17B H17E 0.9800
C17B H17F 0.9800
C18B C19B 1.498(10)
C18B C20B 1.575(10)
C18B Si1B 1.883(8)
C18B H18B 1.0000
C19B H19D 0.9800
C19B H19E 0.9800
C19B H19F 0.9800
C20B H20D 0.9800
C20B H20E 0.9800
C20B H20F 0.9800
C21B C23B 1.535(11)
C21B C22B 1.556(11)
C21B Si1B 1.878(8)
C21B H21B 1.0000
C22B H22D 0.9800
C22B H22E 0.9800
C22B H22F 0.9800
C23B H23D 0.9800
C23B H23E 0.9800
C23B H23F 0.9800
C24B C25B 1.213(10)
C25B Si2B 1.836(8)
C26B C27B 1.481(10)
C26B C28B 1.549(10)
C26B Si2B 1.883(9)
C26B H26B 1.0000
C27B H27D 0.9800
C27B H27E 0.9800
C27B H27F 0.9800
C28B H28D 0.9800
C28B H28E 0.9800
C28B H28F 0.9800
C29B C31B 1.508(11)
C29B C30B 1.568(12)
C29B Si2B 1.880(9)
C29B H29B 1.0000
C30B H30D 0.9800
C30B H30E 0.9800
C30B H30F 0.9800
C31B H31D 0.9800
C31B H31E 0.9800
C31B H31F 0.9800
C32B C33B 1.483(12)
C32B C34B 1.539(11)
C32B Si2B 1.884(9)
C32B H32B 1.0000
C33B H33D 0.9800
C33B H33E 0.9800
C33B H33F 0.9800
C34B H34D 0.9800
C34B H34E 0.9800
C34B H34F 0.9800

loop_
_geom_torsion_atom_site_label_1
_geom_torsion_atom_site_label_2
_geom_torsion_atom_site_label_3
_geom_torsion_atom_site_label_4
_geom_torsion
N1 C1 C2 C3 179.1(8)
C6 C1 C2 C3 2.2(12)
C1 C2 C3 C4 -1.1(13)
C2 C3 C4 C5 1.5(13)
C3 C4 C5 C6 -3.2(12)
C4 C5 C6 N2 179.0(7)
C4 C5 C6 C1 4.3(11)
N1 C1 C6 N2 4.7(12)
C2 C1 C6 N2 -178.4(7)
N1 C1 C6 C5 179.4(7)
C2 C1 C6 C5 -3.7(11)
N2 C7 C8 C9 -176.8(7)
C12 C7 C8 C9 0.4(11)
N2 C7 C8 C24 7.0(11)
C12 C7 C8 C24 -175.9(7)
C7 C8 C9 C10 0.2(12)
C24 C8 C9 C10 176.4(7)
C8 C9 C10 C11 -1.7(12)
C9 C10 C11 C12 2.6(12)
C9 C10 C11 C13 179.6(7)
C10 C11 C12 N1 178.9(7)
C13 C11 C12 N1 1.9(11)
C10 C11 C12 C7 -1.9(11)
C13 C11 C12 C7 -179.0(7)
N2 C7 C12 N1 -3.2(12)
C8 C7 C12 N1 179.6(7)
N2 C7 C12 C11 177.7(7)
C8 C7 C12 C11 0.4(11)
C10 C11 C13 C14 175(100)
C12 C11 C13 C14 -8(45)
C11 C13 C14 Si1 76(46)
C9 C8 C24 C25 -107(100)
C7 C8 C24 C25 70(100)
C8 C24 C25 Si2 -27(100)
N1B C1B C2B C3B 179.0(8)
C6B C1B C2B C3B 1.2(12)
C1B C2B C3B C4B 0.2(13)
C2B C3B C4B C5B -0.4(13)
C3B C4B C5B C6B -0.8(13)
N1B C1B C6B N2B 0.5(13)
C2B C1B C6B N2B 178.4(8)
N1B C1B C6B C5B 179.9(7)
C2B C1B C6B C5B -2.3(12)
C4B C5B C6B N2B -178.5(8)
C4B C5B C6B C1B 2.1(12)
N2B C7B C8B C9B -178.9(7)
C12B C7B C8B C9B -0.2(12)
N2B C7B C8B C24B 5.9(12)
C12B C7B C8B C24B -175.4(8)
C24B C8B C9B C10B 175.6(8)
C7B C8B C9B C10B 0.5(12)
C8B C9B C10B C11B -1.3(13)
C9B C10B C11B C13B 178.7(8)
C9B C10B C11B C12B 1.7(13)
N2B C7B C12B N1B -2.3(12)
C8B C7B C12B N1B 179.0(7)
N2B C7B C12B C11B 179.3(7)
C8B C7B C12B C11B 0.5(12)
C10B C11B C12B N1B -179.8(8)
C13B C11B C12B N1B 3.1(12)
C10B C11B C12B C7B -1.3(12)
C13B C11B C12B C7B -178.4(8)
C10B C11B C13B C14B -163(16)
C12B C11B C13B C14B 14(17)
C11B C13B C14B Si1B -22(22)
C9B C8B C24B C25B -41(48)
C7B C8B C24B C25B 134(48)
C8B C24B C25B Si2B -106(47)
C11 C12 N1 C1 -178.0(7)
C7 C12 N1 C1 2.9(11)
C2 C1 N1 C12 179.6(7)
C6 C1 N1 C12 -3.6(11)
C5 C6 N2 C7 -179.4(7)
C1 C6 N2 C7 -4.8(11)
C8 C7 N2 C6 -178.8(7)
C12 C7 N2 C6 4.0(11)
C7B C12B N1B C1B 2.2(12)
C11B C12B N1B C1B -179.3(7)
C2B C1B N1B C12B -179.2(7)
C6B C1B N1B C12B -1.4(12)
C1B C6B N2B C7B -0.5(11)
C5B C6B N2B C7B -179.8(7)
C8B C7B N2B C6B -180.0(7)
C12B C7B N2B C6B 1.3(11)
C13 C14 Si1 C18 -175(100)
C13 C14 Si1 C15 -51(11)
C13 C14 Si1 C21 68(11)
C19 C18 Si1 C14 64.0(8)
C20 C18 Si1 C14 -167.3(7)
C19 C18 Si1 C15 -54.4(9)
C20 C18 Si1 C15 74.4(8)
C19 C18 Si1 C21 177.7(7)
C20 C18 Si1 C21 -53.5(8)
C17 C15 Si1 C14 -37.0(8)
C16 C15 Si1 C14 -166.0(6)
C17 C15 Si1 C18 80.3(8)
C16 C15 Si1 C18 -48.7(8)
C17 C15 Si1 C21 -152.4(7)
C16 C15 Si1 C21 78.6(7)
C22 C21 Si1 C14 64.2(7)
C23 C21 Si1 C14 -60.4(7)
C22 C21 Si1 C18 -49.2(8)
C23 C21 Si1 C18 -173.7(6)
C22 C21 Si1 C15 -179.7(6)
C23 C21 Si1 C15 55.8(8)
C24 C25 Si2 C29 90(13)
C24 C25 Si2 C32 -153(13)
C24 C25 Si2 C26 -30(13)
C30 C29 Si2 C25 -69.7(7)
C31 C29 Si2 C25 163.8(6)
C30 C29 Si2 C32 176.5(6)
C31 C29 Si2 C32 50.1(7)
C30 C29 Si2 C26 48.0(7)
C31 C29 Si2 C26 -78.4(7)
C33 C32 Si2 C25 -63.2(7)
C34 C32 Si2 C25 62.7(7)
C33 C32 Si2 C29 51.1(8)
C34 C32 Si2 C29 177.0(6)
C33 C32 Si2 C26 178.2(6)
C34 C32 Si2 C26 -55.9(8)
C27 C26 Si2 C25 -31.4(8)
C28 C26 Si2 C25 -159.3(7)
C27 C26 Si2 C29 -148.1(6)
C28 C26 Si2 C29 84.0(7)
C27 C26 Si2 C32 85.6(8)
C28 C26 Si2 C32 -42.3(8)
C13B C14B Si1B C21B -136(6)
C13B C14B Si1B C18B 102(6)
C13B C14B Si1B C15B -15(6)
C23B C21B Si1B C14B -58.4(7)
C22B C21B Si1B C14B 62.1(8)
C23B C21B Si1B C18B 62.5(7)
C22B C21B Si1B C18B -176.9(6)
C23B C21B Si1B C15B -173.4(6)
C22B C21B Si1B C15B -52.8(8)
C19B C18B Si1B C14B 167.3(6)
C20B C18B Si1B C14B 37.9(7)
C19B C18B Si1B C21B 46.7(8)
C20B C18B Si1B C21B -82.7(7)
C19B C18B Si1B C15B -79.2(7)
C20B C18B Si1B C15B 151.4(6)
C17B C15B Si1B C14B 57.4(7)
C16B C15B Si1B C14B -171.9(8)
C17B C15B Si1B C21B 175.3(6)
C16B C15B Si1B C21B -53.9(9)
C17B C15B Si1B C18B -59.6(7)
C16B C15B Si1B C18B 71.1(9)
C24B C25B Si2B C29B 83(6)
C24B C25B Si2B C26B -38(6)
C24B C25B Si2B C32B -159(6)
C31B C29B Si2B C25B 62.8(7)
C30B C29B Si2B C25B -59.6(7)
C31B C29B Si2B C26B 179.1(7)
C30B C29B Si2B C26B 56.7(8)
C31B C29B Si2B C32B -51.7(8)
C30B C29B Si2B C32B -174.0(6)
C27B C26B Si2B C25B 40.7(8)
C28B C26B Si2B C25B 168.1(7)
C27B C26B Si2B C29B -75.5(8)
C28B C26B Si2B C29B 51.9(8)
C27B C26B Si2B C32B 156.2(7)
C28B C26B Si2B C32B -76.3(8)
C33B C32B Si2B C25B 56.4(9)
C34B C32B Si2B C25B -175.4(7)
C33B C32B Si2B C29B 171.0(8)
C34B C32B Si2B C29B -60.8(8)
C33B C32B Si2B C26B -59.3(9)
C34B C32B Si2B C26B 68.9(9)
